data_7046411
loop_
_publ_author_name
'Patel, Parth'
'Parmar, Bhavesh'
'Kureshy, Rukhsana I.'
'Khan, Noor-Ul H'
'Suresh, Eringathodi'

_publ_section_title
;
 Amine-functionalized Zn(ii) MOF as an efficient multifunctional catalyst
 for CO<sub>2</sub> utilization and sulfoxidation reaction.
;
_journal_issue 24
_journal_name_full 'Dalton transactions (Cambridge, England : 2003)'
_journal_page_first 8041
_journal_page_last 8051
_journal_paper_doi 10.1039/c8dt01297k
_journal_volume 47
_journal_year 2018
_chemical_formula_sum 'C26 H24 O2 S2'
_chemical_formula_weight 432.57
_space_group_IT_number 29
_space_group_name_Hall 'P 2c -2ac'
_space_group_name_H-M_alt 'P c a 21'
_symmetry_cell_setting orthorhombic
_symmetry_space_group_name_Hall 'P 2c -2ac'
_symmetry_space_group_name_H-M 'P c a 21'
_atom_sites_solution_hydrogens geom
_atom_sites_solution_primary direct
_atom_sites_solution_secondary difmap
_audit_creation_method SHELXL-97
_cell_angle_alpha 90.00
_cell_angle_beta 90.00
_cell_angle_gamma 90.00
_cell_formula_units_Z 2
_cell_length_a 8.2476(14)
_cell_length_b 5.4677(9)
_cell_length_c 23.949(4)
_cell_measurement_reflns_used 3200
_cell_measurement_temperature 150(2)
_cell_measurement_theta_max 28.03
_cell_measurement_theta_min 3.40
_cell_volume 1080.0(3)
_computing_cell_refinement 'Bruker SMART'
_computing_data_collection 'Bruker SMART'
_computing_data_reduction 'Bruker SAINT'
_computing_molecular_graphics 'Bruker SHELXTL'
_computing_publication_material 'Bruker SHELXTL'
_computing_structure_refinement 'SHELXL-97 (Sheldrick, 1997)'
_computing_structure_solution 'SHELXS-97 (Sheldrick, 1990)'
_diffrn_ambient_temperature 150(2)
_diffrn_measured_fraction_theta_full 0.993
_diffrn_measured_fraction_theta_max 0.993
_diffrn_measurement_device_type 'CCD area detector'
_diffrn_measurement_method 'phi and omega scans'
_diffrn_radiation_monochromator graphite
_diffrn_radiation_source 'fine-focus sealed tube'
_diffrn_radiation_type MoK\a
_diffrn_radiation_wavelength 0.71073
_diffrn_reflns_av_R_equivalents 0.0272
_diffrn_reflns_av_sigmaI/netI 0.0368
_diffrn_reflns_limit_h_max 10
_diffrn_reflns_limit_h_min -5
_diffrn_reflns_limit_k_max 6
_diffrn_reflns_limit_k_min -6
_diffrn_reflns_limit_l_max 30
_diffrn_reflns_limit_l_min -22
_diffrn_reflns_number 4657
_diffrn_reflns_theta_full 27.00
_diffrn_reflns_theta_max 27.00
_diffrn_reflns_theta_min 1.70
_exptl_absorpt_coefficient_mu 0.267
_exptl_absorpt_correction_T_max 0.9485
_exptl_absorpt_correction_T_min 0.9338
_exptl_absorpt_correction_type multi-scan
_exptl_absorpt_process_details 'BRUKER SADABS'
_exptl_crystal_colour COLOURLESS
_exptl_crystal_density_diffrn 1.330
_exptl_crystal_density_method 'not measured'
_exptl_crystal_description BLOCKS
_exptl_crystal_F_000 456
_exptl_crystal_size_max 0.26
_exptl_crystal_size_mid 0.26
_exptl_crystal_size_min 0.20
_refine_diff_density_max 0.805
_refine_diff_density_min -0.273
_refine_diff_density_rms 0.077
_refine_ls_abs_structure_details 'Flack H D (1983), Acta Cryst. A39, 876-881'
_refine_ls_abs_structure_Flack 0.18(11)
_refine_ls_extinction_method none
_refine_ls_goodness_of_fit_ref 1.108
_refine_ls_hydrogen_treatment mixed
_refine_ls_matrix_type full
_refine_ls_number_parameters 184
_refine_ls_number_reflns 2128
_refine_ls_number_restraints 1
_refine_ls_restrained_S_all 1.107
_refine_ls_R_factor_all 0.0474
_refine_ls_R_factor_gt 0.0464
_refine_ls_shift/su_max 0.000
_refine_ls_shift/su_mean 0.000
_refine_ls_structure_factor_coef Fsqd
_refine_ls_weighting_details 'calc w=1/[\s^2^(Fo^2^)+(0.0754P)^2^+0.5303P] where P=(Fo^2^+2Fc^2^)/3'
_refine_ls_weighting_scheme calc
_refine_ls_wR_factor_gt 0.1224
_refine_ls_wR_factor_ref 0.1232
_reflns_number_gt 2067
_reflns_number_total 2128
_reflns_threshold_expression >2sigma(I)
_cod_data_source_file c8dt01297k1.cif
_cod_data_source_block PhSOBn
_cod_depositor_comments
;
The following automatic conversions were performed:

'_symmetry_cell_setting' value 'ORTHORHOMBIC' changed to
'orthorhombic' according to
/home/data/users/saulius/crontab/automatic-downloads/rss-feeds/RSC/lib/dictionaries/cif_core.dic
dictionary named 'cif_core.dic' version 2.4.2 from 2011-04-26.

'_exptl_absorpt_correction_type' value 'MULTI-SCAN' changed to
'multi-scan' according to
/home/data/users/saulius/crontab/automatic-downloads/rss-feeds/RSC/lib/dictionaries/cif_core.dic
dictionary named 'cif_core.dic' version 2.4.2 from 2011-04-26.

Automatic conversion script
Id: cif_fix_values 4973 2017-02-22 13:04:09Z antanas 

 Adding full bibliography for 7046411.cif.
;
_cod_original_sg_symbol_H-M Pca21
_cod_database_code 7046411

loop_
_symmetry_equiv_pos_as_xyz
'x, y, z'
'-x, -y, z+1/2'
'x+1/2, -y, z'
'-x+1/2, y, z+1/2'

loop_
_atom_site_label
_atom_site_type_symbol
_atom_site_fract_x
_atom_site_fract_y
_atom_site_fract_z
_atom_site_U_iso_or_equiv
_atom_site_adp_type
_atom_site_occupancy
_atom_site_symmetry_multiplicity
_atom_site_calc_flag
S1 S 0.79968(7) 0.32762(11) 0.34400(4) 0.0273(2) Uani 1 1 d
C8 C 0.9191(3) 0.1959(5) 0.44433(13) 0.0228(6) Uani 1 1 d
C13 C 0.8181(4) 0.0287(6) 0.47215(15) 0.0302(7) Uani 1 1 d
C7 C 0.9552(4) 0.1659(5) 0.38386(14) 0.0268(6) Uani 1 1 d
O1 O 0.8216(3) 0.5946(4) 0.35541(11) 0.0368(6) Uani 1 1 d
C5 C 0.9858(4) 0.4473(5) 0.25257(14) 0.0299(6) Uani 1 1 d
C3 C 1.0006(4) 0.2004(6) 0.16967(15) 0.0359(7) Uani 1 1 d
C2 C 0.8967(4) 0.0302(6) 0.19359(15) 0.0374(7) Uani 1 1 d
C6 C 0.8828(3) 0.2730(5) 0.27581(13) 0.0254(6) Uani 1 1 d
C1 C 0.8394(4) 0.0658(6) 0.24639(16) 0.0325(7) Uani 1 1 d
C12 C 0.7794(4) 0.0599(6) 0.52743(16) 0.0377(8) Uani 1 1 d
C9 C 0.9785(4) 0.3957(5) 0.47487(15) 0.0303(6) Uani 1 1 d
C4 C 1.0446(4) 0.4098(6) 0.19934(15) 0.0362(7) Uani 1 1 d
C10 C 0.9417(4) 0.4244(6) 0.53005(16) 0.0369(8) Uani 1 1 d
C11 C 0.8396(4) 0.2586(7) 0.55687(14) 0.0362(7) Uani 1 1 d
H1 H 0.783(5) -0.019(8) 0.261(2) 0.042(12) Uiso 1 1 d
H13 H 0.775(4) -0.114(7) 0.4501(17) 0.029(9) Uiso 1 1 d
H11 H 0.821(5) 0.265(8) 0.595(2) 0.047(12) Uiso 1 1 d
H9 H 1.043(5) 0.491(8) 0.457(2) 0.039(11) Uiso 1 1 d
H3 H 1.036(5) 0.184(6) 0.1315(18) 0.033(9) Uiso 1 1 d
H5 H 1.018(5) 0.589(7) 0.2730(18) 0.037(10) Uiso 1 1 d
H2 H 0.865(5) -0.098(7) 0.1689(16) 0.034(9) Uiso 1 1 d
H12 H 0.707(6) -0.068(9) 0.545(2) 0.066(15) Uiso 1 1 d
H10 H 0.989(5) 0.547(7) 0.5521(18) 0.036(10) Uiso 1 1 d
H4 H 1.099(6) 0.514(8) 0.1836(18) 0.044(11) Uiso 1 1 d
H7A H 1.040(5) 0.222(8) 0.3708(18) 0.039(10) Uiso 1 1 d
H7B H 0.955(6) -0.005(9) 0.371(2) 0.062(15) Uiso 1 1 d

loop_
_atom_site_aniso_label
_atom_site_aniso_U_11
_atom_site_aniso_U_22
_atom_site_aniso_U_33
_atom_site_aniso_U_23
_atom_site_aniso_U_13
_atom_site_aniso_U_12
S1 0.0245(3) 0.0244(3) 0.0331(4) -0.0003(3) 0.0006(3) 0.0033(2)
C8 0.0169(12) 0.0148(11) 0.0367(17) 0.0005(10) -0.0025(11) 0.0012(9)
C13 0.0269(13) 0.0270(15) 0.0367(18) 0.0004(12) -0.0015(12) -0.0010(11)
C7 0.0248(13) 0.0198(12) 0.0357(17) 0.0037(11) -0.0024(12) -0.0009(10)
O1 0.0423(11) 0.0229(10) 0.0451(17) -0.0034(9) 0.0014(10) 0.0084(9)
C5 0.0295(14) 0.0217(13) 0.0384(18) 0.0018(11) -0.0022(13) -0.0008(11)
C3 0.0403(17) 0.0396(18) 0.0279(18) 0.0048(13) 0.0017(14) 0.0102(14)
C2 0.0444(17) 0.0277(14) 0.0401(19) -0.0049(13) -0.0111(15) 0.0055(13)
C6 0.0236(12) 0.0239(13) 0.0287(15) 0.0036(11) -0.0010(11) 0.0037(11)
C1 0.0331(15) 0.0259(15) 0.0386(19) 0.0031(13) -0.0013(14) 0.0005(13)
C12 0.0372(17) 0.0342(17) 0.042(2) 0.0062(13) 0.0049(14) -0.0045(13)
C9 0.0266(13) 0.0181(13) 0.0463(19) -0.0020(12) 0.0023(13) -0.0040(11)
C4 0.0365(15) 0.0304(16) 0.042(2) 0.0109(14) 0.0027(15) -0.0020(14)
C10 0.0388(17) 0.0252(14) 0.047(2) -0.0075(13) -0.0057(15) -0.0018(13)
C11 0.0349(16) 0.0462(18) 0.0275(18) -0.0022(14) 0.0018(13) 0.0061(14)

loop_
_atom_type_symbol
_atom_type_description
_atom_type_scat_dispersion_real
_atom_type_scat_dispersion_imag
_atom_type_scat_source
C C 0.0033 0.0016 'International Tables Vol C Tables 4.2.6.8 and 6.1.1.4'
H H 0.0000 0.0000 'International Tables Vol C Tables 4.2.6.8 and 6.1.1.4'
O O 0.0106 0.0060 'International Tables Vol C Tables 4.2.6.8 and 6.1.1.4'
S S 0.1246 0.1234 'International Tables Vol C Tables 4.2.6.8 and 6.1.1.4'

loop_
_geom_angle_atom_site_label_1
_geom_angle_atom_site_label_2
_geom_angle_atom_site_label_3
_geom_angle
O1 S1 C6 106.39(14)
O1 S1 C7 106.97(13)
C6 S1 C7 97.27(14)
C9 C8 C13 117.8(3)
C9 C8 C7 121.5(3)
C13 C8 C7 120.6(3)
C12 C13 C8 121.0(3)
C12 C13 H13 121(2)
C8 C13 H13 118(2)
C8 C7 S1 108.3(2)
C8 C7 H7A 120(3)
S1 C7 H7A 102(3)
C8 C7 H7B 115(3)
S1 C7 H7B 107(3)
H7A C7 H7B 104(4)
C4 C5 C6 118.8(3)
C4 C5 H5 120(3)
C6 C5 H5 121(3)
C2 C3 C4 120.0(3)
C2 C3 H3 121(2)
C4 C3 H3 119(2)
C1 C2 C3 120.1(3)
C1 C2 H2 126(2)
C3 C2 H2 114(2)
C1 C6 C5 121.0(3)
C1 C6 S1 120.1(2)
C5 C6 S1 118.8(2)
C2 C1 C6 120.0(3)
C2 C1 H1 124(4)
C6 C1 H1 116(4)
C13 C12 C11 120.3(3)
C13 C12 H12 117(3)
C11 C12 H12 122(3)
C10 C9 C8 121.1(3)
C10 C9 H9 123(3)
C8 C9 H9 116(3)
C5 C4 C3 120.0(3)
C5 C4 H4 121(3)
C3 C4 H4 119(3)
C9 C10 C11 120.4(3)
C9 C10 H10 122(3)
C11 C10 H10 117(3)
C12 C11 C10 119.4(3)
C12 C11 H11 118(3)
C10 C11 H11 122(3)

loop_
_geom_bond_atom_site_label_1
_geom_bond_atom_site_label_2
_geom_bond_distance
S1 O1 1.496(2)
S1 C6 1.796(3)
S1 C7 1.827(3)
C8 C9 1.403(4)
C8 C13 1.404(4)
C8 C7 1.488(5)
C13 C12 1.373(5)
C13 H13 1.00(4)
C7 H7A 0.82(5)
C7 H7B 0.98(5)
C5 C4 1.379(5)
C5 C6 1.393(4)
C5 H5 0.96(4)
C3 C2 1.389(5)
C3 C4 1.396(5)
C3 H3 0.96(4)
C2 C1 1.364(5)
C2 H2 0.95(4)
C6 C1 1.381(5)
C1 H1 0.75(5)
C12 C11 1.387(5)
C12 H12 1.02(5)
C9 C10 1.365(5)
C9 H9 0.86(4)
C4 H4 0.82(5)
C10 C11 1.394(5)
C10 H10 0.94(4)
C11 H11 0.92(5)
